data_4078671
loop_
_publ_author_name
'Bakewell, Clare'
'Platel, Rachel H.'
'Cary, Samantha K.'
'Hubbard, Steven M.'
'Roaf, Joshua M.'
'Levine, Alex C.'
'White, Andrew J. P.'
'Long, Nicholas J.'
'Haaf, Michael'
'Williams, Charlotte K.'

_publ_section_title
;
 Bis(8-quinolinolato)aluminum ethyl complexes: Iso-Selective Initiators
 forrac-Lactide Polymerization
;
_journal_issue 13
_journal_name_full Organometallics
_journal_page_first 4729
_journal_paper_doi 10.1021/om300307t
_journal_volume 31
_journal_year 2012
_chemical_formula_moiety 'C22 H17 Al Cl2 I2 N2 O2'
_chemical_formula_sum 'C22 H17 Al Cl2 I2 N2 O2'
_chemical_formula_weight 693.06
_chemical_name_systematic
; 
 ? 
;
_space_group_IT_number 14
_symmetry_cell_setting monoclinic
_symmetry_space_group_name_Hall '-P 2yn'
_symmetry_space_group_name_H-M 'P 1 21/n 1'
_atom_sites_solution_hydrogens geom
_atom_sites_solution_primary direct
_atom_sites_solution_secondary difmap
_audit_creation_method SHELXL-97
_cell_angle_alpha 90.00
_cell_angle_beta 107.432(3)
_cell_angle_gamma 90.00
_cell_formula_units_Z 8
_cell_length_a 10.3112(3)
_cell_length_b 36.5740(9)
_cell_length_c 13.3312(4)
_cell_measurement_reflns_used 19418
_cell_measurement_temperature 173
_cell_measurement_theta_max 32.4137
_cell_measurement_theta_min 2.9671
_cell_volume 4796.6(2)
_computing_cell_refinement 'CrysAlis RED, Oxford Diffraction Ltd'
_computing_data_collection 'CrysAlis CCD, Oxford Diffraction Ltd'
_computing_data_reduction 'CrysAlis RED, Oxford Diffraction Ltd'
_computing_molecular_graphics 'Bruker SHELXTL'
_computing_publication_material 'Bruker SHELXTL'
_computing_structure_refinement 'SHELXL-97 (Sheldrick, 1997)'
_computing_structure_solution 'SHELXS-97 (Sheldrick, 1990)'
_diffrn_ambient_temperature 173
_diffrn_detector_area_resol_mean 15.9825
_diffrn_measured_fraction_theta_full 0.994
_diffrn_measured_fraction_theta_max 0.921
_diffrn_measurement_device_type 'OD Xcalibur 3'
_diffrn_measurement_method 'omega scans'
_diffrn_radiation_monochromator graphite
_diffrn_radiation_source 'Enhance (Mo) X-ray Source'
_diffrn_radiation_type MoK\a
_diffrn_radiation_wavelength 0.71073
_diffrn_reflns_av_R_equivalents 0.0370
_diffrn_reflns_av_sigmaI/netI 0.0469
_diffrn_reflns_limit_h_max 15
_diffrn_reflns_limit_h_min -15
_diffrn_reflns_limit_k_max 53
_diffrn_reflns_limit_k_min -54
_diffrn_reflns_limit_l_max 19
_diffrn_reflns_limit_l_min -17
_diffrn_reflns_number 47989
_diffrn_reflns_theta_full 31.00
_diffrn_reflns_theta_max 32.49
_diffrn_reflns_theta_min 3.02
_exptl_absorpt_coefficient_mu 2.904
_exptl_absorpt_correction_T_max 0.651
_exptl_absorpt_correction_T_min 0.538
_exptl_absorpt_correction_type analytical
_exptl_absorpt_process_details
; 
CrysAlisPro, Oxford Diffraction Ltd., 
Version 1.171.34.44 (release 25-10-2010 CrysAlis171 .NET) 
(compiled Oct 25 2010,18:11:34) 
Analytical numeric absorption correction using a multifaceted crystal 
model based on expressions derived by R.C. Clark & J.S. Reid. 
(Clark, R. C. & Reid, J. S. (1995). Acta Cryst. A51, 887-897) 
;
_exptl_crystal_colour Yellow
_exptl_crystal_density_diffrn 1.919
_exptl_crystal_density_method 'not measured'
_exptl_crystal_description blocks
_exptl_crystal_F_000 2656
_exptl_crystal_size_max 0.33
_exptl_crystal_size_mid 0.26
_exptl_crystal_size_min 0.19
_refine_diff_density_max 2.135
_refine_diff_density_min -1.869
_refine_diff_density_rms 0.191
_refine_ls_extinction_method none
_refine_ls_goodness_of_fit_ref 1.184
_refine_ls_hydrogen_treatment constr
_refine_ls_matrix_type full
_refine_ls_number_parameters 563
_refine_ls_number_reflns 15981
_refine_ls_number_restraints 0
_refine_ls_restrained_S_all 1.184
_refine_ls_R_factor_all 0.1196
_refine_ls_R_factor_gt 0.0985
_refine_ls_shift/su_max 0.001
_refine_ls_shift/su_mean 0.000
_refine_ls_structure_factor_coef Fsqd
_refine_ls_weighting_details 'calc w=1/[\s^2^(Fo^2^)+(0.0215P)^2^+84.3774P] where P=(Fo^2^+2Fc^2^)/3'
_refine_ls_weighting_scheme calc
_refine_ls_wR_factor_gt 0.1947
_refine_ls_wR_factor_ref 0.2015
_reflns_number_gt 12613
_reflns_number_total 15981
_reflns_threshold_expression >2sigma(I)
_cod_data_source_file om300307t_si_003.cif
_cod_data_source_block 6
_cod_depositor_comments
;
The following automatic conversions were performed:

'_symmetry_cell_setting' value 'Monoclinic' changed to 'monoclinic'
according to /home/saulius/struct/CIF-dictionaries/cif_core.dic
dictionary named 'cif_core.dic' version 2.4.2 from 2011-04-26.

Automatic conversion script
Id: cif_fix_values 1891 2012-01-12 08:04:46Z andrius 
;
_cod_original_sg_symbol_H-M P2(1)/n
_cod_database_code 4078671

loop_
_symmetry_equiv_pos_as_xyz
'x, y, z'
'-x+1/2, y+1/2, -z+1/2'
'-x, -y, -z'
'x-1/2, -y-1/2, z-1/2'

loop_
_atom_site_label
_atom_site_type_symbol
_atom_site_fract_x
_atom_site_fract_y
_atom_site_fract_z
_atom_site_U_iso_or_equiv
_atom_site_adp_type
_atom_site_occupancy
_atom_site_symmetry_multiplicity
_atom_site_calc_flag
_atom_site_refinement_flags
Al1A Al 0.7994(2) 0.61896(7) 1.05070(18) 0.0252(5) Uani 1 1 d .
O1A O 0.8639(6) 0.63994(15) 0.9525(4) 0.0278(11) Uani 1 1 d .
C1A C 0.9017(7) 0.6178(2) 0.8885(5) 0.0233(13) Uani 1 1 d .
C2A C 0.9561(8) 0.6289(2) 0.8106(6) 0.0265(15) Uani 1 1 d .
I1A I 0.96946(8) 0.684785(18) 0.78416(6) 0.04743(18) Uani 1 1 d .
C3A C 1.0014(8) 0.6037(2) 0.7489(6) 0.0286(16) Uani 1 1 d .
H3AA H 1.0415 0.6120 0.6976 0.034 Uiso 1 1 calc R
C4A C 0.9875(8) 0.5671(2) 0.7631(6) 0.0287(16) Uani 1 1 d .
Cl1A Cl 1.0540(3) 0.53511(7) 0.69142(18) 0.0429(5) Uani 1 1 d .
C5A C 0.9237(8) 0.5536(2) 0.8365(6) 0.0277(15) Uani 1 1 d .
C6A C 0.8953(9) 0.5167(2) 0.8529(7) 0.0336(18) Uani 1 1 d .
H6AA H 0.9217 0.4978 0.8141 0.040 Uiso 1 1 calc R
C7A C 0.8298(10) 0.5083(2) 0.9247(7) 0.0356(19) Uani 1 1 d .
H7AA H 0.8091 0.4835 0.9350 0.043 Uiso 1 1 calc R
C8A C 0.7921(9) 0.5363(2) 0.9842(7) 0.0317(17) Uani 1 1 d .
N9A N 0.8194(7) 0.57098(17) 0.9711(5) 0.0248(12) Uani 1 1 d .
C10A C 0.8827(7) 0.5798(2) 0.8982(6) 0.0225(13) Uani 1 1 d .
C11A C 0.7185(11) 0.5264(3) 1.0624(8) 0.043(2) Uani 1 1 d .
H11A H 0.6794 0.5485 1.0833 0.065 Uiso 1 1 calc R
H11B H 0.7825 0.5153 1.1246 0.065 Uiso 1 1 calc R
H11C H 0.6456 0.5090 1.0304 0.065 Uiso 1 1 calc R
O21A O 0.6194(5) 0.60992(15) 1.0213(4) 0.0262(11) Uani 1 1 d .
C21A C 0.5433(8) 0.6348(2) 1.0488(6) 0.0241(14) Uani 1 1 d .
C22A C 0.4092(8) 0.6317(2) 1.0404(6) 0.0267(15) Uani 1 1 d .
I2A I 0.30818(6) 0.584368(18) 0.97402(6) 0.04265(16) Uani 1 1 d .
C23A C 0.3397(8) 0.6590(2) 1.0787(6) 0.0301(16) Uani 1 1 d .
H23A H 0.2467 0.6556 1.0740 0.036 Uiso 1 1 calc R
C24A C 0.4042(9) 0.6900(2) 1.1221(7) 0.0322(17) Uani 1 1 d .
Cl2A Cl 0.3175(2) 0.72272(6) 1.1803(2) 0.0388(5) Uani 1 1 d .
C25A C 0.5417(9) 0.6967(2) 1.1274(6) 0.0290(16) Uani 1 1 d .
C26A C 0.6191(11) 0.7283(2) 1.1647(7) 0.038(2) Uani 1 1 d .
H26A H 0.5797 0.7482 1.1908 0.046 Uiso 1 1 calc R
C27A C 0.7508(10) 0.7303(3) 1.1634(8) 0.039(2) Uani 1 1 d .
H27A H 0.8011 0.7521 1.1859 0.047 Uiso 1 1 calc R
C28A C 0.8136(9) 0.7005(2) 1.1291(7) 0.0337(18) Uani 1 1 d .
N29A N 0.7435(7) 0.67007(19) 1.0938(5) 0.0281(13) Uani 1 1 d .
C30A C 0.6084(8) 0.6684(2) 1.0904(6) 0.0247(14) Uani 1 1 d .
C31A C 0.9602(10) 0.7024(3) 1.1304(9) 0.047(3) Uani 1 1 d .
H31A H 1.0128 0.6836 1.1777 0.071 Uiso 1 1 calc R
H31B H 0.9970 0.7266 1.1551 0.071 Uiso 1 1 calc R
H31C H 0.9660 0.6983 1.0592 0.071 Uiso 1 1 calc R
C40A C 0.9294(9) 0.6055(3) 1.1884(7) 0.041(2) Uani 1 1 d .
H40A H 0.9436 0.6271 1.2351 0.050 Uiso 1 1 calc R
H40B H 0.8874 0.5862 1.2204 0.050 Uiso 1 1 calc R
C41A C 1.0656(12) 0.5921(4) 1.1853(10) 0.071(4) Uani 1 1 d .
H41A H 1.1221 0.5863 1.2568 0.107 Uiso 1 1 calc R
H41B H 1.1101 0.6112 1.1558 0.107 Uiso 1 1 calc R
H41C H 1.0538 0.5702 1.1414 0.107 Uiso 1 1 calc R
Al1B Al 0.7314(2) 0.62681(6) 0.47543(18) 0.0229(4) Uani 1 1 d .
O1B O 0.6685(6) 0.63822(15) 0.5839(4) 0.0279(11) Uani 1 1 d .
C1B C 0.6267(7) 0.6107(2) 0.6312(6) 0.0251(14) Uani 1 1 d .
C2B C 0.5633(8) 0.6142(3) 0.7090(6) 0.0328(18) Uani 1 1 d .
I1B I 0.52322(9) 0.66612(2) 0.75400(6) 0.0560(2) Uani 1 1 d .
C3B C 0.5216(9) 0.5829(3) 0.7536(7) 0.038(2) Uani 1 1 d .
H3BA H 0.4783 0.5859 0.8067 0.046 Uiso 1 1 calc R
C4B C 0.5425(10) 0.5486(3) 0.7216(7) 0.039(2) Uani 1 1 d .
Cl1B Cl 0.4857(3) 0.50988(8) 0.7779(2) 0.0529(7) Uani 1 1 d .
C5B C 0.6101(8) 0.5431(2) 0.6449(7) 0.0316(17) Uani 1 1 d .
C6B C 0.6428(12) 0.5093(3) 0.6067(9) 0.047(2) Uani 1 1 d .
H6BA H 0.6172 0.4870 0.6322 0.057 Uiso 1 1 calc R
C7B C 0.7101(11) 0.5086(2) 0.5342(9) 0.044(2) Uani 1 1 d .
H7BA H 0.7335 0.4857 0.5105 0.053 Uiso 1 1 calc R
C8B C 0.7465(9) 0.5414(2) 0.4929(7) 0.0328(17) Uani 1 1 d .
N9B N 0.7165(6) 0.57350(17) 0.5266(5) 0.0238(12) Uani 1 1 d .
C10B C 0.6519(8) 0.5744(2) 0.6017(6) 0.0247(14) Uani 1 1 d .
C11B C 0.8210(10) 0.5404(3) 0.4127(8) 0.043(2) Uani 1 1 d .
H11D H 0.8288 0.5652 0.3877 0.065 Uiso 1 1 calc R
H11E H 0.7711 0.5250 0.3534 0.065 Uiso 1 1 calc R
H11F H 0.9120 0.5302 0.4443 0.065 Uiso 1 1 calc R
O21B O 0.9111(6) 0.62004(15) 0.4947(4) 0.0265(11) Uani 1 1 d .
C21B C 0.9807(8) 0.6481(2) 0.4755(6) 0.0233(13) Uani 1 1 d .
C22B C 1.1130(8) 0.6470(2) 0.4744(6) 0.0292(16) Uani 1 1 d .
I2B I 1.22174(7) 0.59853(2) 0.51252(7) 0.04948(18) Uani 1 1 d .
C23B C 1.1784(9) 0.6781(3) 0.4510(7) 0.0340(18) Uani 1 1 d .
H23B H 1.2696 0.6764 0.4492 0.041 Uiso 1 1 calc R
C24B C 1.1118(9) 0.7110(2) 0.4309(7) 0.0337(18) Uani 1 1 d .
Cl2B Cl 1.1957(2) 0.75141(6) 0.39563(17) 0.0370(5) Uani 1 1 d .
C25B C 0.9782(9) 0.7146(2) 0.4356(6) 0.0282(15) Uani 1 1 d .
C26B C 0.9005(10) 0.7471(2) 0.4216(7) 0.0336(18) Uani 1 1 d .
H26B H 0.9375 0.7695 0.4068 0.040 Uiso 1 1 calc R
C27B C 0.7725(11) 0.7458(2) 0.4295(8) 0.042(2) Uani 1 1 d .
H27B H 0.7212 0.7677 0.4212 0.050 Uiso 1 1 calc R
C28B C 0.7127(9) 0.7130(2) 0.4498(7) 0.0347(18) Uani 1 1 d .
N29B N 0.7845(6) 0.68167(18) 0.4620(5) 0.0255(13) Uani 1 1 d .
C30B C 0.9134(8) 0.6826(2) 0.4561(6) 0.0243(14) Uani 1 1 d .
C31B C 0.5724(10) 0.7120(3) 0.4598(10) 0.049(3) Uani 1 1 d .
H31D H 0.5198 0.6928 0.4144 0.073 Uiso 1 1 calc R
H31E H 0.5281 0.7357 0.4385 0.073 Uiso 1 1 calc R
H31F H 0.5771 0.7070 0.5330 0.073 Uiso 1 1 calc R
C40B C 0.6040(9) 0.6220(3) 0.3328(6) 0.0338(18) Uani 1 1 d .
H40C H 0.5681 0.6466 0.3092 0.041 Uiso 1 1 calc R
H40D H 0.6568 0.6139 0.2859 0.041 Uiso 1 1 calc R
C41B C 0.4828(14) 0.5962(4) 0.3157(10) 0.079(5) Uani 1 1 d .
H41D H 0.4286 0.5967 0.2414 0.118 Uiso 1 1 calc R
H41E H 0.4265 0.6041 0.3593 0.118 Uiso 1 1 calc R
H41F H 0.5154 0.5713 0.3353 0.118 Uiso 1 1 calc R

loop_
_atom_site_aniso_label
_atom_site_aniso_U_11
_atom_site_aniso_U_22
_atom_site_aniso_U_33
_atom_site_aniso_U_23
_atom_site_aniso_U_13
_atom_site_aniso_U_12
Al1A 0.0201(11) 0.0320(12) 0.0242(11) 0.0000(9) 0.0076(9) -0.0006(9)
O1A 0.029(3) 0.027(3) 0.030(3) 0.000(2) 0.013(2) 0.000(2)
C1A 0.017(3) 0.030(3) 0.020(3) 0.001(3) 0.001(2) 0.000(3)
C2A 0.023(4) 0.031(4) 0.024(3) 0.003(3) 0.006(3) -0.004(3)
I1A 0.0634(5) 0.0361(3) 0.0479(4) 0.0010(3) 0.0244(3) -0.0197(3)
C3A 0.019(3) 0.046(5) 0.024(3) 0.001(3) 0.011(3) -0.001(3)
C4A 0.021(3) 0.047(5) 0.019(3) -0.004(3) 0.008(3) 0.007(3)
Cl1A 0.0489(13) 0.0507(13) 0.0348(11) -0.0051(9) 0.0212(10) 0.0107(11)
C5A 0.026(4) 0.033(4) 0.021(3) -0.001(3) 0.002(3) 0.008(3)
C6A 0.039(5) 0.030(4) 0.034(4) 0.001(3) 0.015(4) 0.010(3)
C7A 0.043(5) 0.023(4) 0.044(5) 0.005(3) 0.018(4) 0.003(3)
C8A 0.032(4) 0.030(4) 0.034(4) 0.006(3) 0.009(3) -0.003(3)
N9A 0.023(3) 0.023(3) 0.026(3) 0.001(2) 0.005(2) 0.003(2)
C10A 0.019(3) 0.026(3) 0.020(3) 0.003(3) 0.003(3) 0.004(3)
C11A 0.053(6) 0.033(4) 0.050(5) 0.015(4) 0.024(5) 0.004(4)
O21A 0.021(3) 0.028(3) 0.031(3) -0.004(2) 0.011(2) -0.001(2)
C21A 0.023(3) 0.027(3) 0.020(3) 0.002(3) 0.004(3) 0.000(3)
C22A 0.024(4) 0.031(4) 0.029(4) 0.005(3) 0.013(3) -0.003(3)
I2A 0.0312(3) 0.0450(3) 0.0523(4) -0.0117(3) 0.0134(3) -0.0147(3)
C23A 0.016(3) 0.044(4) 0.033(4) 0.003(3) 0.011(3) 0.003(3)
C24A 0.031(4) 0.039(4) 0.030(4) -0.001(3) 0.015(3) 0.010(3)
Cl2A 0.0297(10) 0.0387(11) 0.0525(13) -0.0098(9) 0.0189(9) 0.0066(8)
C25A 0.037(4) 0.028(4) 0.024(3) -0.002(3) 0.012(3) 0.001(3)
C26A 0.052(6) 0.032(4) 0.032(4) -0.006(3) 0.014(4) 0.000(4)
C27A 0.040(5) 0.037(4) 0.043(5) -0.014(4) 0.016(4) -0.010(4)
C28A 0.032(4) 0.038(4) 0.031(4) -0.010(3) 0.009(3) -0.014(3)
N29A 0.026(3) 0.032(3) 0.026(3) -0.005(3) 0.007(3) -0.006(3)
C30A 0.025(4) 0.025(3) 0.024(3) 0.001(3) 0.008(3) -0.002(3)
C31A 0.030(5) 0.056(6) 0.061(6) -0.019(5) 0.021(5) -0.018(4)
C40A 0.031(4) 0.069(7) 0.023(4) 0.003(4) 0.008(3) 0.003(4)
C41A 0.041(6) 0.108(12) 0.053(7) 0.001(7) -0.002(5) 0.024(7)
Al1B 0.0207(10) 0.0232(10) 0.0237(10) 0.0016(8) 0.0052(8) 0.0001(8)
O1B 0.030(3) 0.027(3) 0.028(3) -0.003(2) 0.010(2) -0.003(2)
C1B 0.016(3) 0.032(4) 0.025(3) 0.002(3) 0.001(3) -0.003(3)
C2B 0.016(3) 0.058(5) 0.024(4) -0.001(3) 0.006(3) 0.005(3)
I1B 0.0671(5) 0.0612(5) 0.0469(4) -0.0098(3) 0.0279(4) 0.0128(4)
C3B 0.023(4) 0.066(6) 0.028(4) 0.006(4) 0.012(3) -0.006(4)
C4B 0.037(5) 0.050(5) 0.027(4) 0.008(4) 0.005(3) -0.015(4)
Cl1B 0.0487(14) 0.0721(18) 0.0399(12) 0.0075(12) 0.0162(11) -0.0258(13)
C5B 0.022(4) 0.039(4) 0.032(4) 0.003(3) 0.004(3) -0.008(3)
C6B 0.058(7) 0.026(4) 0.054(6) 0.008(4) 0.013(5) -0.013(4)
C7B 0.051(6) 0.021(4) 0.065(7) -0.001(4) 0.026(5) -0.004(4)
C8B 0.031(4) 0.030(4) 0.037(4) -0.005(3) 0.010(3) 0.001(3)
N9B 0.019(3) 0.025(3) 0.027(3) 0.001(2) 0.008(2) -0.001(2)
C10B 0.020(3) 0.032(4) 0.021(3) 0.001(3) 0.003(3) -0.004(3)
C11B 0.040(5) 0.043(5) 0.055(6) -0.014(4) 0.027(5) 0.000(4)
O21B 0.024(3) 0.024(2) 0.031(3) 0.003(2) 0.008(2) 0.002(2)
C21B 0.022(3) 0.025(3) 0.022(3) 0.000(3) 0.004(3) 0.001(3)
C22B 0.026(4) 0.032(4) 0.031(4) -0.001(3) 0.010(3) -0.003(3)
I2B 0.0306(3) 0.0457(4) 0.0720(5) 0.0066(3) 0.0151(3) 0.0111(3)
C23B 0.021(4) 0.047(5) 0.036(4) -0.007(4) 0.013(3) -0.012(3)
C24B 0.036(4) 0.035(4) 0.032(4) 0.000(3) 0.012(3) -0.012(3)
Cl2B 0.0359(11) 0.0467(12) 0.0342(10) -0.0048(9) 0.0192(9) -0.0129(9)
C25B 0.031(4) 0.026(3) 0.024(3) 0.000(3) 0.003(3) -0.006(3)
C26B 0.042(5) 0.021(3) 0.036(4) 0.004(3) 0.007(4) -0.005(3)
C27B 0.054(6) 0.022(4) 0.040(5) -0.001(3) 0.001(4) 0.008(4)
C28B 0.036(5) 0.031(4) 0.034(4) 0.002(3) 0.005(4) 0.003(3)
N29B 0.019(3) 0.029(3) 0.028(3) 0.002(2) 0.006(2) 0.002(2)
C30B 0.023(3) 0.026(3) 0.021(3) -0.001(3) 0.003(3) 0.001(3)
C31B 0.032(5) 0.040(5) 0.073(7) 0.006(5) 0.013(5) 0.012(4)
C40B 0.030(4) 0.041(5) 0.027(4) 0.002(3) 0.003(3) -0.005(3)
C41B 0.062(8) 0.101(11) 0.049(7) 0.027(7) -0.020(6) -0.043(8)

loop_
_atom_type_symbol
_atom_type_description
_atom_type_scat_dispersion_real
_atom_type_scat_dispersion_imag
_atom_type_scat_source
C C 0.0033 0.0016 'International Tables Vol C Tables 4.2.6.8 and 6.1.1.4'
H H 0.0000 0.0000 'International Tables Vol C Tables 4.2.6.8 and 6.1.1.4'
N N 0.0061 0.0033 'International Tables Vol C Tables 4.2.6.8 and 6.1.1.4'
O O 0.0106 0.0060 'International Tables Vol C Tables 4.2.6.8 and 6.1.1.4'
Al Al 0.0645 0.0514 'International Tables Vol C Tables 4.2.6.8 and 6.1.1.4'
Cl Cl 0.1484 0.1585 'International Tables Vol C Tables 4.2.6.8 and 6.1.1.4'
I I -0.4742 1.8119 'International Tables Vol C Tables 4.2.6.8 and 6.1.1.4'

loop_
_geom_angle_atom_site_label_1
_geom_angle_atom_site_label_2
_geom_angle_atom_site_label_3
_geom_angle
O1A Al1A O21A 119.8(3)
O1A Al1A C40A 118.8(4)
O21A Al1A C40A 121.4(4)
O1A Al1A N29A 90.6(3)
O21A Al1A N29A 82.7(3)
C40A Al1A N29A 97.7(4)
O1A Al1A N9A 82.8(3)
O21A Al1A N9A 89.3(3)
C40A Al1A N9A 96.8(4)
N29A Al1A N9A 165.5(3)
C1A O1A Al1A 116.9(5)
O1A C1A C2A 124.9(7)
O1A C1A C10A 118.0(7)
C2A C1A C10A 117.1(7)
C1A C2A C3A 121.9(7)
C1A C2A I1A 118.5(6)
C3A C2A I1A 119.6(6)
C4A C3A C2A 119.7(7)
C3A C4A C5A 121.8(7)
C3A C4A Cl1A 119.9(6)
C5A C4A Cl1A 118.4(7)
C10A C5A C6A 116.6(7)
C10A C5A C4A 116.5(7)
C6A C5A C4A 126.9(8)
C7A C6A C5A 119.6(8)
C6A C7A C8A 120.5(8)
N9A C8A C7A 121.0(8)
N9A C8A C11A 119.6(8)
C7A C8A C11A 119.5(8)
C8A N9A C10A 119.2(7)
C8A N9A Al1A 132.9(6)
C10A N9A Al1A 107.7(5)
N9A C10A C5A 123.2(7)
N9A C10A C1A 114.0(7)
C5A C10A C1A 122.8(7)
C21A O21A Al1A 118.0(5)
O21A C21A C22A 126.4(7)
O21A C21A C30A 116.7(7)
C22A C21A C30A 116.9(7)
C21A C22A C23A 121.8(8)
C21A C22A I2A 118.2(6)
C23A C22A I2A 120.0(6)
C24A C23A C22A 120.6(7)
C23A C24A C25A 121.5(7)
C23A C24A Cl2A 119.8(7)
C25A C24A Cl2A 118.7(7)
C26A C25A C30A 116.2(8)
C26A C25A C24A 127.8(8)
C30A C25A C24A 116.0(7)
C27A C26A C25A 120.1(8)
C26A C27A C28A 121.1(8)
N29A C28A C27A 120.4(8)
N29A C28A C31A 118.6(8)
C27A C28A C31A 121.0(8)
C28A N29A C30A 118.9(7)
C28A N29A Al1A 132.8(6)
C30A N29A Al1A 108.0(5)
N29A C30A C25A 123.2(7)
N29A C30A C21A 113.8(7)
C25A C30A C21A 123.0(7)
C41A C40A Al1A 115.8(7)
O1B Al1B O21B 121.2(3)
O1B Al1B C40B 119.9(4)
O21B Al1B C40B 118.9(3)
O1B Al1B N9B 82.8(3)
O21B Al1B N9B 89.9(3)
C40B Al1B N9B 98.0(3)
O1B Al1B N29B 90.7(3)
O21B Al1B N29B 82.0(3)
C40B Al1B N29B 96.9(3)
N9B Al1B N29B 165.1(3)
C1B O1B Al1B 116.8(5)
O1B C1B C2B 125.4(8)
O1B C1B C10B 117.6(7)
C2B C1B C10B 117.1(7)
C1B C2B C3B 120.8(9)
C1B C2B I1B 118.7(7)
C3B C2B I1B 120.5(6)
C4B C3B C2B 121.0(8)
C3B C4B C5B 121.1(8)
C3B C4B Cl1B 119.8(7)
C5B C4B Cl1B 119.1(8)
C10B C5B C4B 117.2(8)
C10B C5B C6B 115.4(8)
C4B C5B C6B 127.4(8)
C7B C6B C5B 120.3(8)
C6B C7B C8B 121.0(9)
N9B C8B C7B 120.1(8)
N9B C8B C11B 119.1(8)
C7B C8B C11B 120.7(8)
C8B N9B C10B 119.2(7)
C8B N9B Al1B 132.0(6)
C10B N9B Al1B 108.5(5)
N9B C10B C5B 123.9(7)
N9B C10B C1B 113.3(7)
C5B C10B C1B 122.8(7)
C21B O21B Al1B 117.3(5)
O21B C21B C22B 125.3(7)
O21B C21B C30B 117.4(7)
C22B C21B C30B 117.3(7)
C21B C22B C23B 121.5(8)
C21B C22B I2B 119.4(6)
C23B C22B I2B 119.1(6)
C24B C23B C22B 120.6(8)
C23B C24B C25B 121.1(8)
C23B C24B Cl2B 120.4(7)
C25B C24B Cl2B 118.5(7)
C24B C25B C30B 117.2(7)
C24B C25B C26B 126.7(8)
C30B C25B C26B 116.0(8)
C27B C26B C25B 119.0(8)
C26B C27B C28B 122.5(8)
N29B C28B C27B 119.3(9)
N29B C28B C31B 118.8(8)
C27B C28B C31B 121.9(8)
C28B N29B C30B 118.9(7)
C28B N29B Al1B 132.4(6)
C30B N29B Al1B 108.4(5)
N29B C30B C25B 124.2(7)
N29B C30B C21B 113.5(7)
C25B C30B C21B 122.3(7)
C41B C40B Al1B 118.7(7)

loop_
_geom_bond_atom_site_label_1
_geom_bond_atom_site_label_2
_geom_bond_distance
Al1A O1A 1.807(6)
Al1A O21A 1.808(6)
Al1A C40A 1.984(9)
Al1A N29A 2.087(7)
Al1A N9A 2.093(7)
O1A C1A 1.319(9)
C1A C2A 1.382(10)
C1A C10A 1.414(10)
C2A C3A 1.404(11)
C2A I1A 2.087(8)
C3A C4A 1.365(12)
C4A C5A 1.421(11)
C4A Cl1A 1.773(8)
C5A C10A 1.409(10)
C5A C6A 1.412(12)
C6A C7A 1.361(12)
C7A C8A 1.420(12)
C8A N9A 1.321(10)
C8A C11A 1.508(12)
N9A C10A 1.361(10)
O21A C21A 1.324(9)
C21A C22A 1.358(11)
C21A C30A 1.428(10)
C22A C23A 1.410(11)
C22A I2A 2.078(8)
C23A C24A 1.352(13)
C24A C25A 1.420(12)
C24A Cl2A 1.804(8)
C25A C26A 1.408(12)
C25A C30A 1.412(11)
C26A C27A 1.365(14)
C27A C28A 1.412(13)
C28A N29A 1.333(10)
C28A C31A 1.508(13)
N29A C30A 1.382(10)
C40A C41A 1.499(15)
Al1B O1B 1.802(6)
Al1B O21B 1.810(6)
Al1B C40B 1.969(8)
Al1B N9B 2.087(7)
Al1B N29B 2.102(7)
O1B C1B 1.326(9)
C1B C2B 1.388(11)
C1B C10B 1.428(11)
C2B C3B 1.413(13)
C2B I1B 2.071(10)
C3B C4B 1.364(14)
C4B C5B 1.414(13)
C4B Cl1B 1.782(9)
C5B C10B 1.407(11)
C5B C6B 1.415(14)
C6B C7B 1.348(15)
C7B C8B 1.417(12)
C8B N9B 1.327(10)
C8B C11B 1.492(13)
N9B C10B 1.359(10)
O21B C21B 1.322(9)
C21B C22B 1.370(11)
C21B C30B 1.426(10)
C22B C23B 1.407(11)
C22B I2B 2.076(8)
C23B C24B 1.369(13)
C24B C25B 1.404(12)
C24B Cl2B 1.845(8)
C25B C30B 1.413(11)
C25B C26B 1.414(12)
C26B C27B 1.356(14)
C27B C28B 1.411(13)
C28B N29B 1.347(10)
C28B C31B 1.493(14)
N29B C30B 1.355(10)
C40B C41B 1.526(14)
